data_7250417
loop_
_publ_author_name
'Cao, Xi-Ying'
'Li, Zhong-Hao'
'Cao, Xiao-Hui'
'Li, Zong'
'Pang, Chu-Ming'
'Zhang, Zu-Qi'
'Wang, Zhao-Yang'

_publ_section_title
;
 Multifunctional 3-cyanopyridine compounds: synthesis based on a tandem
 reaction with 100% atom economy and their applications
;
_journal_issue 24
_journal_name_full 'Green Chemistry'
_journal_page_first 7300
_journal_page_last 7306
_journal_paper_doi 10.1039/D5GC01264C
_journal_volume 27
_journal_year 2025
_chemical_formula_moiety 'C18 H19 N3 O'
_chemical_formula_sum 'C18 H19 N3 O'
_chemical_formula_weight 293.36
_space_group_crystal_system monoclinic
_space_group_IT_number 14
_space_group_name_Hall '-P 2ybc'
_space_group_name_H-M_alt 'P 1 21/c 1'
_atom_sites_solution_hydrogens geom
_atom_sites_solution_primary dual
_audit_creation_date 2024-07-21
_audit_creation_method
;
Olex2 1.5
(compiled 2024.02.16 svn.r378c4104 for OlexSys, GUI svn.r6928)
;
_audit_update_record
;
2025-01-28 deposited with the CCDC.	2025-05-19 downloaded from the CCDC.
;
_cell_angle_alpha 90
_cell_angle_beta 110.066(6)
_cell_angle_gamma 90
_cell_formula_units_Z 4
_cell_length_a 12.8541(7)
_cell_length_b 8.4683(5)
_cell_length_c 15.3887(9)
_cell_measurement_reflns_used 3755
_cell_measurement_temperature 200
_cell_measurement_theta_max 28.3170
_cell_measurement_theta_min 3.0010
_cell_volume 1573.41(17)
_computing_cell_refinement 'CrysAlisPro 1.171.42.99a (Rigaku OD, 2023)'
_computing_data_collection 'CrysAlisPro 1.171.42.99a (Rigaku OD, 2023)'
_computing_data_reduction 'CrysAlisPro 1.171.42.99a (Rigaku OD, 2023)'
_computing_molecular_graphics 'Olex2 1.5 (Dolomanov et al., 2009)'
_computing_publication_material 'Olex2 1.5 (Dolomanov et al., 2009)'
_computing_structure_refinement 'SHELXL 2018/3 (Sheldrick, 2015)'
_computing_structure_solution 'SHELXT 2014/5 (Sheldrick, 2014)'
_diffrn_ambient_temperature 200
_diffrn_detector 'CCD plate'
_diffrn_detector_area_resol_mean 8.0606
_diffrn_detector_type Eos
_diffrn_measured_fraction_theta_full 0.997
_diffrn_measured_fraction_theta_max 0.887
_diffrn_measurement_details
;
List of Runs (angles in degrees, time in seconds):

  # Type    Start    End  Width  t~exp~   \w     \q     \k     \f   Frames
#--------------------------------------------------------------------------
  1  \w      4.00  86.00   1.00    1.50    --   17.28  57.00-180.00   82
  2  \w      2.00  62.00   1.00    1.50    --   17.28  57.00   0.00   60
  3  \w    -51.00  20.00   1.00    1.50    --   17.28 -57.00  30.00   71
  4  \w      3.00  86.00   1.00    1.50    --   17.28  57.00 -90.00   83
  5  \w    -39.00  26.00   1.00    1.50    --   17.28 -77.00 120.00   65
  6  \w    -26.00  17.00   1.00    1.50    --  -17.59 -92.00  61.00   43
;
_diffrn_measurement_device 'four-circle diffractometer'
_diffrn_measurement_device_type 'Xcalibur, Eos, Gemini'
_diffrn_measurement_method '\w scans'
_diffrn_orient_matrix_type 'CrysAlisPro convention (1999,Acta A55,543-557)'
_diffrn_orient_matrix_UB_11 0.0111226000
_diffrn_orient_matrix_UB_12 -0.0755015000
_diffrn_orient_matrix_UB_13 0.0211566000
_diffrn_orient_matrix_UB_21 0.0093533000
_diffrn_orient_matrix_UB_22 -0.0304226000
_diffrn_orient_matrix_UB_23 -0.0396111000
_diffrn_orient_matrix_UB_31 0.0569276000
_diffrn_orient_matrix_UB_32 0.0198079000
_diffrn_orient_matrix_UB_33 0.0197398000
_diffrn_radiation_monochromator graphite
_diffrn_radiation_probe x-ray
_diffrn_radiation_type 'Mo K\a'
_diffrn_radiation_wavelength 0.71073
_diffrn_reflns_av_R_equivalents 0.0279
_diffrn_reflns_av_unetI/netI 0.0334
_diffrn_reflns_Laue_measured_fraction_full 0.997
_diffrn_reflns_Laue_measured_fraction_max 0.887
_diffrn_reflns_limit_h_max 17
_diffrn_reflns_limit_h_min -17
_diffrn_reflns_limit_k_max 7
_diffrn_reflns_limit_k_min -11
_diffrn_reflns_limit_l_max 20
_diffrn_reflns_limit_l_min -20
_diffrn_reflns_number 13077
_diffrn_reflns_point_group_measured_fraction_full 0.997
_diffrn_reflns_point_group_measured_fraction_max 0.887
_diffrn_reflns_theta_full 25.242
_diffrn_reflns_theta_max 29.274
_diffrn_reflns_theta_min 2.743
_diffrn_source 'fine-focus sealed X-ray tube'
_diffrn_source_type 'Enhance (Mo) X-ray Source'
_exptl_absorpt_coefficient_mu 0.079
_exptl_absorpt_correction_T_max 1.00000
_exptl_absorpt_correction_T_min 0.95005
_exptl_absorpt_correction_type multi-scan
_exptl_absorpt_process_details
;
CrysAlisPro 1.171.42.99a (Rigaku Oxford Diffraction, 2023)
Empirical absorption correction using spherical harmonics,
implemented in SCALE3 ABSPACK scaling algorithm.
;
_exptl_crystal_colour colourless
_exptl_crystal_colour_primary colourless
_exptl_crystal_density_diffrn 1.238
_exptl_crystal_description block
_exptl_crystal_F_000 624
_refine_diff_density_max 0.508
_refine_diff_density_min -0.350
_refine_diff_density_rms 0.043
_refine_ls_extinction_method none
_refine_ls_goodness_of_fit_ref 1.017
_refine_ls_hydrogen_treatment constr
_refine_ls_matrix_type full
_refine_ls_number_parameters 202
_refine_ls_number_reflns 3816
_refine_ls_number_restraints 0
_refine_ls_restrained_S_all 1.017
_refine_ls_R_factor_all 0.0863
_refine_ls_R_factor_gt 0.0645
_refine_ls_shift/su_max 0.000
_refine_ls_shift/su_mean 0.000
_refine_ls_structure_factor_coef Fsqd
_refine_ls_weighting_details 'w=1/[\s^2^(Fo^2^)+(0.0786P)^2^+0.7730P] where P=(Fo^2^+2Fc^2^)/3'
_refine_ls_weighting_scheme calc
_refine_ls_wR_factor_gt 0.1588
_refine_ls_wR_factor_ref 0.1742
_reflns_Friedel_coverage 0.000
_reflns_number_gt 2847
_reflns_number_total 3816
_reflns_threshold_expression 'I > 2\s(I)'
_cod_data_source_file d5gc01264c2.cif
_cod_data_source_block exp_14529_auto
_cod_depositor_comments 'Adding full bibliography for 7250417--7250418.cif.'
_cod_database_code 7250417
_shelx_shelxl_version_number 2018/3
_shelx_space_group_comment
;
The symmetry employed for this shelxl refinement is uniquely defined
by the following loop, which should always be used as a source of
symmetry information in preference to the above space-group names.
They are only intended as comments.
;
_olex2_refinement_description
;
1. Fixed Uiso
 At 1.2 times of:
  All C(H) groups, All C(H,H) groups
 At 1.5 times of:
  All C(H,H,H) groups, All O(H) groups
2.a Secondary CH2 refined with riding coordinates:
 C12(H12A,H12B), C13(H13A,H13B), C14(H14A,H14B), C15(H15A,H15B)
2.b Aromatic/amide H refined with riding coordinates:
 C2(H2), C4(H4), C5(H5), C8(H8)
2.c Idealised Me refined as rotating group:
 C16(H16A,H16B,H16C), C17(H17A,H17B,H17C)
2.d Idealised tetrahedral OH refined as rotating group:
 O1(H1)
;
_olex2_submission_special_instructions 'No special instructions were received'
_oxdiff_exptl_absorpt_empirical_details
;
Empirical correction (ABSPACK) includes:
- Absorption correction using spherical harmonics
- Frame scaling
;
_oxdiff_exptl_absorpt_empirical_full_max 1.165
_oxdiff_exptl_absorpt_empirical_full_min 0.892

loop_
_space_group_symop_operation_xyz
'x, y, z'
'-x, y+1/2, -z+1/2'
'-x, -y, -z'
'x, -y-1/2, z-1/2'

loop_
_atom_site_label
_atom_site_type_symbol
_atom_site_fract_x
_atom_site_fract_y
_atom_site_fract_z
_atom_site_U_iso_or_equiv
_atom_site_adp_type
_atom_site_occupancy
_atom_site_site_symmetry_order
_atom_site_calc_flag
_atom_site_refinement_flags_posn
_atom_site_refinement_flags_adp
_atom_site_refinement_flags_occupancy
_atom_site_disorder_assembly
_atom_site_disorder_group
O1 O 0.09682(12) 0.3138(2) 0.26376(9) 0.0561(5) Uani 1 1 d . . . . .
H1 H 0.035942 0.285707 0.224873 0.084 Uiso 1 1 calc R U . . .
N1 N 0.39809(12) 0.38092(19) 0.56845(10) 0.0372(4) Uani 1 1 d . . . . .
N2 N 0.26038(13) 0.5339(2) 0.58665(10) 0.0395(4) Uani 1 1 d . . . . .
N3 N 0.10879(14) 0.6835(2) 0.34735(11) 0.0498(5) Uani 1 1 d . . . . .
C1 C 0.16378(15) 0.3697(2) 0.21881(12) 0.0384(4) Uani 1 1 d . . . . .
C2 C 0.13127(17) 0.3755(3) 0.12298(13) 0.0445(5) Uani 1 1 d . . . . .
H2 H 0.058775 0.341944 0.086873 0.053 Uiso 1 1 calc R U . . .
C3 C 0.20197(19) 0.4290(2) 0.07879(13) 0.0457(5) Uani 1 1 d . . . . .
C4 C 0.30709(19) 0.4782(3) 0.13301(15) 0.0513(5) Uani 1 1 d . . . . .
H4 H 0.356302 0.517881 0.104164 0.062 Uiso 1 1 calc R U . . .
C5 C 0.34123(16) 0.4705(3) 0.22817(14) 0.0441(5) Uani 1 1 d . . . . .
H5 H 0.414199 0.502822 0.263830 0.053 Uiso 1 1 calc R U . . .
C6 C 0.27061(14) 0.4162(2) 0.27293(12) 0.0348(4) Uani 1 1 d . . . . .
C7 C 0.31150(14) 0.4017(2) 0.37549(12) 0.0333(4) Uani 1 1 d . . . . .
C8 C 0.40386(15) 0.3106(2) 0.41959(13) 0.0396(4) Uani 1 1 d . . . . .
H8 H 0.438672 0.252089 0.384534 0.047 Uiso 1 1 calc R U . . .
C9 C 0.44515(14) 0.3055(2) 0.51540(13) 0.0380(4) Uani 1 1 d . . . . .
C10 C 0.30528(14) 0.4662(2) 0.52809(12) 0.0325(4) Uani 1 1 d . . . . .
C11 C 0.26108(13) 0.4831(2) 0.42994(12) 0.0315(4) Uani 1 1 d . . . . .
C12 C 0.14763(17) 0.5945(3) 0.56175(14) 0.0501(5) Uani 1 1 d . . . . .
H12A H 0.095118 0.528666 0.513101 0.060 Uiso 1 1 calc R U . . .
H12B H 0.143053 0.704836 0.539472 0.060 Uiso 1 1 calc R U . . .
C13 C 0.1236(2) 0.5851(5) 0.65088(16) 0.0803(9) Uani 1 1 d . . . . .
H13A H 0.077660 0.675859 0.656304 0.096 Uiso 1 1 calc R U . . .
H13B H 0.083415 0.486289 0.653202 0.096 Uiso 1 1 calc R U . . .
C14 C 0.2300(2) 0.5880(4) 0.72485(16) 0.0721(8) Uani 1 1 d . . . . .
H14A H 0.226349 0.528579 0.779117 0.087 Uiso 1 1 calc R U . . .
H14B H 0.252191 0.698134 0.744062 0.087 Uiso 1 1 calc R U . . .
C15 C 0.31170(18) 0.5123(3) 0.68725(13) 0.0518(6) Uani 1 1 d . . . . .
H15A H 0.384619 0.565458 0.711147 0.062 Uiso 1 1 calc R U . . .
H15B H 0.321401 0.398830 0.703579 0.062 Uiso 1 1 calc R U . . .
C16 C 0.1661(2) 0.4309(3) -0.02555(15) 0.0662(7) Uani 1 1 d . . . . .
H16A H 0.090137 0.391038 -0.051906 0.099 Uiso 1 1 calc R U . . .
H16B H 0.215721 0.363542 -0.045532 0.099 Uiso 1 1 calc R U . . .
H16C H 0.169270 0.539201 -0.046901 0.099 Uiso 1 1 calc R U . . .
C17 C 0.54627(17) 0.2096(3) 0.56602(15) 0.0521(5) Uani 1 1 d . . . . .
H17A H 0.596214 0.272463 0.616726 0.078 Uiso 1 1 calc R U . . .
H17B H 0.584387 0.179853 0.523162 0.078 Uiso 1 1 calc R U . . .
H17C H 0.524118 0.114136 0.591159 0.078 Uiso 1 1 calc R U . . .
C18 C 0.17471(14) 0.5928(2) 0.38487(12) 0.0353(4) Uani 1 1 d . . . . .

loop_
_atom_site_aniso_label
_atom_site_aniso_U_11
_atom_site_aniso_U_22
_atom_site_aniso_U_33
_atom_site_aniso_U_23
_atom_site_aniso_U_13
_atom_site_aniso_U_12
O1 0.0434(8) 0.0861(12) 0.0385(7) -0.0112(8) 0.0138(6) -0.0257(8)
N1 0.0308(7) 0.0395(9) 0.0370(8) 0.0012(7) 0.0060(6) -0.0015(7)
N2 0.0364(8) 0.0516(10) 0.0294(8) -0.0020(7) 0.0099(6) 0.0015(7)
N3 0.0473(10) 0.0616(12) 0.0409(9) 0.0097(8) 0.0157(8) 0.0177(9)
C1 0.0371(9) 0.0438(11) 0.0347(9) -0.0044(8) 0.0126(7) -0.0012(8)
C2 0.0438(10) 0.0495(12) 0.0362(10) -0.0051(9) 0.0088(8) 0.0048(9)
C3 0.0615(13) 0.0426(11) 0.0361(10) 0.0024(8) 0.0207(9) 0.0167(10)
C4 0.0574(13) 0.0577(13) 0.0510(12) 0.0046(10) 0.0344(11) 0.0078(11)
C5 0.0373(10) 0.0518(12) 0.0485(11) -0.0014(9) 0.0214(9) 0.0014(9)
C6 0.0343(9) 0.0366(9) 0.0345(9) -0.0025(7) 0.0133(7) 0.0027(7)
C7 0.0299(8) 0.0345(9) 0.0349(9) -0.0028(7) 0.0104(7) -0.0042(7)
C8 0.0343(9) 0.0401(10) 0.0435(10) -0.0042(8) 0.0124(8) 0.0035(8)
C9 0.0298(8) 0.0342(10) 0.0457(10) -0.0001(8) 0.0074(8) -0.0019(7)
C10 0.0299(8) 0.0330(9) 0.0327(9) -0.0008(7) 0.0084(7) -0.0066(7)
C11 0.0279(8) 0.0321(9) 0.0339(9) -0.0006(7) 0.0098(7) -0.0027(7)
C12 0.0413(10) 0.0721(15) 0.0395(10) 0.0008(10) 0.0174(9) 0.0079(10)
C13 0.0626(15) 0.138(3) 0.0502(14) 0.0083(16) 0.0322(12) 0.0191(17)
C14 0.0672(16) 0.112(2) 0.0389(12) -0.0141(13) 0.0207(11) 0.0036(16)
C15 0.0486(12) 0.0728(15) 0.0301(10) -0.0043(10) 0.0084(9) -0.0001(11)
C16 0.0917(18) 0.0719(17) 0.0389(12) 0.0062(11) 0.0273(12) 0.0249(15)
C17 0.0390(10) 0.0514(13) 0.0569(13) 0.0038(10) 0.0051(9) 0.0085(10)
C18 0.0328(9) 0.0438(10) 0.0302(8) -0.0008(8) 0.0120(7) 0.0002(8)

loop_
_atom_type_symbol
_atom_type_description
_atom_type_scat_dispersion_real
_atom_type_scat_dispersion_imag
_atom_type_scat_source
C C 0.0033 0.0016 'International Tables Vol C Tables 4.2.6.8 and 6.1.1.4'
H H 0.0000 0.0000 'International Tables Vol C Tables 4.2.6.8 and 6.1.1.4'
N N 0.0061 0.0033 'International Tables Vol C Tables 4.2.6.8 and 6.1.1.4'
O O 0.0106 0.0060 'International Tables Vol C Tables 4.2.6.8 and 6.1.1.4'

loop_
_geom_angle_atom_site_label_1
_geom_angle_atom_site_label_2
_geom_angle_atom_site_label_3
_geom_angle
_geom_angle_site_symmetry_1
_geom_angle_site_symmetry_3
_geom_angle_publ_flag
C1 O1 H1 109.5 . . ?
C9 N1 C10 119.30(15) . . ?
C10 N2 C12 125.90(15) . . ?
C10 N2 C15 120.55(16) . . ?
C12 N2 C15 111.49(15) . . ?
O1 C1 C2 122.66(17) . . ?
O1 C1 C6 117.32(16) . . ?
C2 C1 C6 119.97(18) . . ?
C1 C2 H2 119.2 . . ?
C3 C2 C1 121.59(19) . . ?
C3 C2 H2 119.2 . . ?
C2 C3 C4 118.12(18) . . ?
C2 C3 C16 120.9(2) . . ?
C4 C3 C16 121.0(2) . . ?
C3 C4 H4 119.5 . . ?
C5 C4 C3 120.95(19) . . ?
C5 C4 H4 119.5 . . ?
C4 C5 H5 119.4 . . ?
C4 C5 C6 121.14(19) . . ?
C6 C5 H5 119.4 . . ?
C1 C6 C7 121.80(16) . . ?
C5 C6 C1 118.21(17) . . ?
C5 C6 C7 119.93(16) . . ?
C8 C7 C6 119.85(16) . . ?
C8 C7 C11 118.39(16) . . ?
C11 C7 C6 121.72(15) . . ?
C7 C8 H8 120.3 . . ?
C7 C8 C9 119.38(17) . . ?
C9 C8 H8 120.3 . . ?
N1 C9 C8 123.19(16) . . ?
N1 C9 C17 115.75(17) . . ?
C8 C9 C17 121.04(18) . . ?
N1 C10 N2 115.59(15) . . ?
N1 C10 C11 120.59(16) . . ?
N2 C10 C11 123.82(16) . . ?
C7 C11 C10 119.02(16) . . ?
C7 C11 C18 118.02(15) . . ?
C10 C11 C18 122.61(16) . . ?
N2 C12 H12A 111.0 . . ?
N2 C12 H12B 111.0 . . ?
N2 C12 C13 103.75(17) . . ?
H12A C12 H12B 109.0 . . ?
C13 C12 H12A 111.0 . . ?
C13 C12 H12B 111.0 . . ?
C12 C13 H13A 110.5 . . ?
C12 C13 H13B 110.5 . . ?
H13A C13 H13B 108.7 . . ?
C14 C13 C12 106.3(2) . . ?
C14 C13 H13A 110.5 . . ?
C14 C13 H13B 110.5 . . ?
C13 C14 H14A 110.4 . . ?
C13 C14 H14B 110.4 . . ?
C13 C14 C15 106.61(19) . . ?
H14A C14 H14B 108.6 . . ?
C15 C14 H14A 110.4 . . ?
C15 C14 H14B 110.4 . . ?
N2 C15 C14 103.38(18) . . ?
N2 C15 H15A 111.1 . . ?
N2 C15 H15B 111.1 . . ?
C14 C15 H15A 111.1 . . ?
C14 C15 H15B 111.1 . . ?
H15A C15 H15B 109.1 . . ?
C3 C16 H16A 109.5 . . ?
C3 C16 H16B 109.5 . . ?
C3 C16 H16C 109.5 . . ?
H16A C16 H16B 109.5 . . ?
H16A C16 H16C 109.5 . . ?
H16B C16 H16C 109.5 . . ?
C9 C17 H17A 109.5 . . ?
C9 C17 H17B 109.5 . . ?
C9 C17 H17C 109.5 . . ?
H17A C17 H17B 109.5 . . ?
H17A C17 H17C 109.5 . . ?
H17B C17 H17C 109.5 . . ?
N3 C18 C11 177.1(2) . . ?

loop_
_geom_bond_atom_site_label_1
_geom_bond_atom_site_label_2
_geom_bond_distance
_geom_bond_site_symmetry_2
_geom_bond_publ_flag
O1 H1 0.8400 . ?
O1 C1 1.361(2) . ?
N1 C9 1.334(2) . ?
N1 C10 1.350(2) . ?
N2 C10 1.353(2) . ?
N2 C12 1.459(2) . ?
N2 C15 1.471(2) . ?
N3 C18 1.142(2) . ?
C1 C2 1.389(3) . ?
C1 C6 1.396(3) . ?
C2 H2 0.9500 . ?
C2 C3 1.385(3) . ?
C3 C4 1.386(3) . ?
C3 C16 1.511(3) . ?
C4 H4 0.9500 . ?
C4 C5 1.378(3) . ?
C5 H5 0.9500 . ?
C5 C6 1.393(3) . ?
C6 C7 1.488(2) . ?
C7 C8 1.383(3) . ?
C7 C11 1.403(2) . ?
C8 H8 0.9500 . ?
C8 C9 1.386(3) . ?
C9 C17 1.503(3) . ?
C10 C11 1.427(2) . ?
C11 C18 1.432(2) . ?
C12 H12A 0.9900 . ?
C12 H12B 0.9900 . ?
C12 C13 1.508(3) . ?
C13 H13A 0.9900 . ?
C13 H13B 0.9900 . ?
C13 C14 1.449(4) . ?
C14 H14A 0.9900 . ?
C14 H14B 0.9900 . ?
C14 C15 1.505(3) . ?
C15 H15A 0.9900 . ?
C15 H15B 0.9900 . ?
C16 H16A 0.9800 . ?
C16 H16B 0.9800 . ?
C16 H16C 0.9800 . ?
C17 H17A 0.9800 . ?
C17 H17B 0.9800 . ?
C17 H17C 0.9800 . ?

loop_
_geom_torsion_atom_site_label_1
_geom_torsion_atom_site_label_2
_geom_torsion_atom_site_label_3
_geom_torsion_atom_site_label_4
_geom_torsion
_geom_torsion_site_symmetry_1
_geom_torsion_site_symmetry_2
_geom_torsion_site_symmetry_3
_geom_torsion_site_symmetry_4
_geom_torsion_publ_flag
O1 C1 C2 C3 -178.2(2) . . . . ?
O1 C1 C6 C5 178.62(18) . . . . ?
O1 C1 C6 C7 1.5(3) . . . . ?
N1 C10 C11 C7 3.9(2) . . . . ?
N1 C10 C11 C18 -169.13(17) . . . . ?
N2 C10 C11 C7 -177.15(17) . . . . ?
N2 C10 C11 C18 9.8(3) . . . . ?
N2 C12 C13 C14 24.0(3) . . . . ?
C1 C2 C3 C4 -0.4(3) . . . . ?
C1 C2 C3 C16 178.5(2) . . . . ?
C1 C6 C7 C8 120.7(2) . . . . ?
C1 C6 C7 C11 -61.6(2) . . . . ?
C2 C1 C6 C5 1.3(3) . . . . ?
C2 C1 C6 C7 -175.80(18) . . . . ?
C2 C3 C4 C5 1.6(3) . . . . ?
C3 C4 C5 C6 -1.3(3) . . . . ?
C4 C5 C6 C1 -0.1(3) . . . . ?
C4 C5 C6 C7 177.02(19) . . . . ?
C5 C6 C7 C8 -56.3(3) . . . . ?
C5 C6 C7 C11 121.4(2) . . . . ?
C6 C1 C2 C3 -1.0(3) . . . . ?
C6 C7 C8 C9 176.20(17) . . . . ?
C6 C7 C11 C10 -179.05(16) . . . . ?
C6 C7 C11 C18 -5.7(2) . . . . ?
C7 C8 C9 N1 2.1(3) . . . . ?
C7 C8 C9 C17 -179.16(18) . . . . ?
C8 C7 C11 C10 -1.3(2) . . . . ?
C8 C7 C11 C18 172.07(17) . . . . ?
C9 N1 C10 N2 177.51(16) . . . . ?
C9 N1 C10 C11 -3.5(3) . . . . ?
C10 N1 C9 C8 0.5(3) . . . . ?
C10 N1 C9 C17 -178.31(17) . . . . ?
C10 N2 C12 C13 154.7(2) . . . . ?
C10 N2 C15 C14 -173.4(2) . . . . ?
C11 C7 C8 C9 -1.6(3) . . . . ?
C12 N2 C10 N1 -162.58(19) . . . . ?
C12 N2 C10 C11 18.5(3) . . . . ?
C12 N2 C15 C14 -8.8(3) . . . . ?
C12 C13 C14 C15 -30.2(4) . . . . ?
C13 C14 C15 N2 23.9(3) . . . . ?
C15 N2 C10 N1 -0.3(3) . . . . ?
C15 N2 C10 C11 -179.29(18) . . . . ?
C15 N2 C12 C13 -8.9(3) . . . . ?
C16 C3 C4 C5 -177.4(2) . . . . ?
